data_1574442
loop_
_publ_author_name
'Metherall, Jessica P.'
'Corner, Philip A.'
'McCabe, James F.'
'Probert, Michael R.'
'Hall, Michael J.'

_publ_section_title
;
 High-throughput encapsulated nanodroplet screening for accelerated
 co-crystal discovery
;
_journal_issue 22
_journal_name_full 'Chemical Science'
_journal_page_first 9843
_journal_page_last 9853
_journal_paper_doi 10.1039/D4SC07556K
_journal_volume 16
_journal_year 2025
_chemical_absolute_configuration unk
_chemical_formula_moiety '2(C8 H8 O5), 2(H2 O), C3 H7 N O, 3(C10 H8 N2)'
_chemical_formula_sum 'C49 H51 N7 O13'
_chemical_formula_weight 945.96
_chemical_name_systematic '4,4'-bipyridine_methyl gallate_DMF_H2O'
_space_group_crystal_system monoclinic
_space_group_IT_number 9
_space_group_name_Hall 'C -2yc'
_space_group_name_H-M_alt 'C 1 c 1'
_atom_sites_solution_hydrogens mixed
_atom_sites_solution_primary dual
_audit_block_doi 10.5517/ccdc.csd.cc2kmbr9
_audit_creation_date 2024-07-16
_audit_creation_method
;
Olex2 1.5
(compiled 2024.02.16 svn.r378c4104 for OlexSys, GUI svn.r6928)
;
_audit_update_record
;
2024-07-18 deposited with the CCDC.	2025-04-22 downloaded from the CCDC.
;
_cell_angle_alpha 90
_cell_angle_beta 93.143(2)
_cell_angle_gamma 90
_cell_formula_units_Z 4
_cell_length_a 9.4553(2)
_cell_length_b 17.6614(4)
_cell_length_c 28.0494(5)
_cell_measurement_reflns_used 12053
_cell_measurement_temperature 150
_cell_measurement_theta_max 76.9670
_cell_measurement_theta_min 3.1190
_cell_volume 4677.03(17)
_computing_cell_refinement 'CrysAlisPro 1.171.42.63a (Rigaku OD, 2022)'
_computing_data_collection 'CrysAlisPro 1.171.42.63a (Rigaku OD, 2022)'
_computing_data_reduction 'CrysAlisPro 1.171.42.63a (Rigaku OD, 2022)'
_computing_molecular_graphics 'Olex2 1.5 (Dolomanov et al., 2009)'
_computing_publication_material 'Olex2 1.5 (Dolomanov et al., 2009)'
_computing_structure_refinement 'SHELXL 2018/3 (Sheldrick, 2015)'
_computing_structure_solution 'SHELXT 2018/2 (Sheldrick, 2018)'
_diffrn_ambient_temperature 150.00
_diffrn_detector 'Hybrid Pixel Array Detector'
_diffrn_detector_area_resol_mean 10.0000
_diffrn_detector_type 'HyPix-Arc 100'
_diffrn_measured_fraction_theta_full 0.997
_diffrn_measured_fraction_theta_max 0.950
_diffrn_measurement_details
;
List of Runs (angles in degrees, time in seconds):

  # Type    Start    End  Width  t~exp~   \w     \q     \k     \f   Frames
#--------------------------------------------------------------------------
  1  \w    -59.00 -34.00   0.50    8.50    --  -45.36 108.00 -61.00   50
  2  \w     31.00  61.00   0.50    8.50    --   46.36-108.00-158.00   60
  3  \w    -64.00 -39.00   0.50   34.02    --  -85.06 108.00 -61.00   50
  4  \w   -152.00-101.00   0.50   34.02    --  -85.06-108.00-158.00  102
  5  \w     36.00  61.00   0.50   34.02    --  100.32-108.00-158.00   50
  6  \w    124.00 149.00   0.50   34.02    --  100.32 108.00 -61.00   50
  7  \w    126.00 151.00   0.50   34.02    --  109.83 108.00 -61.00   50
  8  \w     54.00  82.00   0.50   34.02    --  109.83-108.00-158.00   56
  9  \w     -8.00  32.00   0.50    8.50    --  -45.36  38.00 120.00   80
 10  \w    -16.00  31.00   0.50    8.50    --  -45.36  38.00  60.00   94
 11  \w    -19.00  30.00   0.50    8.50    --  -45.36  38.00  30.00   98
 12  \w      1.00  64.00   0.50    8.50    --   46.36 -77.00 -30.00  126
 13  \w    -26.00  19.00   0.50    8.50    --   46.36 -38.00 120.00   90
 14  \w   -153.00-119.00   0.50   34.02    --  -85.06 -77.00  30.00   68
 15  \w    -50.00 -12.00   0.50   34.02    --  -85.06  61.00  60.00   76
 16  \w   -134.00-108.00   0.50   34.02    --  -85.06 -95.00-120.00   52
 17  \w    -75.00 -22.00   0.50   34.02    --  -85.06 125.00  30.00  106
 18  \w   -153.00-102.00   0.50   34.02    --  -85.06 -77.00 -30.00  102
 19  \w     32.00  89.00   0.50   34.02    --  100.32 -95.00 -90.00  114
 20  \w    109.00 175.00   0.50   34.02    --  100.32  61.00 -30.00  132
 21  \w     32.00  75.00   0.50   34.02    --  100.32 -77.00   0.00   86
 22  \w     34.00  61.00   0.50   34.02    --  100.32 -77.00-150.00   54
 23  \w     33.00  97.00   0.50   34.02    --  105.07-115.00-109.78  128
 24  \w     43.00  68.00   0.50   34.02    --  109.83 -77.00  90.00   50
 25  \w     56.00  87.00   0.50   34.02    --  109.83 -95.00 -60.00   62
 26  \w     74.00 135.00   0.50   34.02    --  109.83  15.00 150.00  122
 27  \w     64.00  92.00   0.50   34.02    --  109.83 -95.00-120.00   56
 28  \w     43.00  69.00   0.50   34.02    --  109.83 -77.00 -30.00   52
 29  \w     47.00  73.00   0.50   34.02    --  109.83 -77.00  60.00   52
 30  \w     42.00  67.00   0.50   34.02    --  109.83 -77.00  30.00   50
;
_diffrn_measurement_device 'four-circle diffractometer'
_diffrn_measurement_device_type 'XtaLAB Synergy, Dualflex, HyPix-Arc 100'
_diffrn_measurement_method '\w scans'
_diffrn_orient_matrix_type 'CrysAlisPro convention (1999,Acta A55,543-557)'
_diffrn_orient_matrix_UB_11 0.0346090000
_diffrn_orient_matrix_UB_12 0.0290612000
_diffrn_orient_matrix_UB_13 0.0511421000
_diffrn_orient_matrix_UB_21 0.0279893000
_diffrn_orient_matrix_UB_22 0.0796263000
_diffrn_orient_matrix_UB_23 -0.0198303000
_diffrn_orient_matrix_UB_31 -0.1568522000
_diffrn_orient_matrix_UB_32 0.0207119000
_diffrn_orient_matrix_UB_33 0.0045110000
_diffrn_radiation_monochromator mirror
_diffrn_radiation_probe x-ray
_diffrn_radiation_type 'Cu K\a'
_diffrn_radiation_wavelength 1.54184
_diffrn_reflns_av_R_equivalents 0.0185
_diffrn_reflns_av_unetI/netI 0.0200
_diffrn_reflns_Laue_measured_fraction_full 0.997
_diffrn_reflns_Laue_measured_fraction_max 0.950
_diffrn_reflns_limit_h_max 6
_diffrn_reflns_limit_h_min -11
_diffrn_reflns_limit_k_max 21
_diffrn_reflns_limit_k_min -22
_diffrn_reflns_limit_l_max 33
_diffrn_reflns_limit_l_min -34
_diffrn_reflns_number 17067
_diffrn_reflns_point_group_measured_fraction_full 0.655
_diffrn_reflns_point_group_measured_fraction_max 0.609
_diffrn_reflns_theta_full 67.684
_diffrn_reflns_theta_max 77.272
_diffrn_reflns_theta_min 3.156
_diffrn_source 'micro-focus sealed X-ray tube'
_diffrn_source_target Cu
_diffrn_source_type 'PhotonJet (Cu) X-ray Source'
_exptl_absorpt_coefficient_mu 0.821
_exptl_absorpt_correction_T_max 1.00000
_exptl_absorpt_correction_T_min 0.75907
_exptl_absorpt_correction_type multi-scan
_exptl_absorpt_process_details
;
CrysAlisPro 1.171.42.63a (Rigaku Oxford Diffraction, 2022)
Empirical absorption correction using spherical harmonics,
implemented in SCALE3 ABSPACK scaling algorithm.
;
_exptl_crystal_colour 'clear light colourless'
_exptl_crystal_colour_lustre clear
_exptl_crystal_colour_modifier light
_exptl_crystal_colour_primary colourless
_exptl_crystal_density_diffrn 1.343
_exptl_crystal_description plate
_exptl_crystal_F_000 1992
_exptl_crystal_preparation
;
Crystallised from a saturated solution of 4,4'-bipyridine
and methyl gallate (2:1) in DMF.
;
_exptl_crystal_recrystallization_method
'High-throughput screening via the ENaCt co-crystallisationprotocol using SPT Labtech mosquito.'
_exptl_crystal_size_max 0.44
_exptl_crystal_size_mid 0.25
_exptl_crystal_size_min 0.074
_refine_diff_density_max 0.162
_refine_diff_density_min -0.168
_refine_diff_density_rms 0.031
_refine_ls_abs_structure_details
;
 Flack x determined using 1245 quotients [(I+)-(I-)]/[(I+)+(I-)]
 (Parsons, Flack and Wagner, Acta Cryst. B69 (2013) 249-259).
;
_refine_ls_abs_structure_Flack 0.11(8)
_refine_ls_extinction_method none
_refine_ls_goodness_of_fit_ref 1.049
_refine_ls_hydrogen_treatment mixed
_refine_ls_matrix_type full
_refine_ls_number_parameters 665
_refine_ls_number_reflns 6028
_refine_ls_number_restraints 475
_refine_ls_restrained_S_all 1.008
_refine_ls_R_factor_all 0.0282
_refine_ls_R_factor_gt 0.0274
_refine_ls_shift/su_max 0.001
_refine_ls_shift/su_mean 0.000
_refine_ls_structure_factor_coef Fsqd
_refine_ls_weighting_details 'w=1/[\s^2^(Fo^2^)+(0.0472P)^2^+1.0286P] where P=(Fo^2^+2Fc^2^)/3'
_refine_ls_weighting_scheme calc
_refine_ls_wR_factor_gt 0.0749
_refine_ls_wR_factor_ref 0.0753
_reflns_Friedel_coverage 0.280
_reflns_Friedel_fraction_full 0.311
_reflns_Friedel_fraction_max 0.267
_reflns_number_gt 5875
_reflns_number_total 6028
_reflns_threshold_expression 'I > 2\s(I)'
_cod_data_source_file d4sc07556k2.cif
_cod_data_source_block 44-bipyridine_methylgallate_dmf_h2o
_cod_depositor_comments 'Adding full bibliography for 1574434--1574463.cif.'
_cod_database_code 1574442
_shelx_shelxl_version_number 2018/3
_chemical_oxdiff_formula 'C18 H17 O5 N2'
_shelx_space_group_comment
;
The symmetry employed for this shelxl refinement is uniquely defined
by the following loop, which should always be used as a source of
symmetry information in preference to the above space-group names.
They are only intended as comments.
;
_shelx_estimated_absorpt_t_max 0.942
_shelx_estimated_absorpt_t_min 0.714
_olex2_refinement_description
;
1. Fixed Uiso
 At 1.2 times of:
  All C(H) groups, All O(H) groups, All O(H,H) groups
 At 1.5 times of:
  All C(H,H,H) groups
2. Restrained distances
 O2S-H3D_$1
 1.8 with sigma of 0.02
 O3B-H3B
 0.82 with sigma of 0.02
3. Rigid body (RIGU) restrains
 All non-hydrogen atoms
 with sigma for 1-2 distances of 0.004 and sigma for 1-3 distances of 0.004
4. Others
 Fixed Sof: O2S(0.60516) O2T(0.39484)
5.a Aromatic/amide H refined with riding coordinates:
 C1A(H1A), C1C(H1C), C1E(H1E), C2A(H2A), C2C(H2C), C2E(H2E), C3B(H3Ba),
 C3D(H3Da), C3S(H3S), C4A(H4A), C4C(H4C), C4E(H4E), C5A(H5A), C5C(H5C),
 C5E(H5E), C7A(H7A), C7B(H7B), C7C(H7C), C7D(H7D), C7E(H7E), C8A(H8A), C8C(H8C),
  C8E(H8E), C9A(H9A), C9C(H9C), C9E(H9E), C10A(H10A), C10C(H10C), C10E(H10E)
5.b Idealised Me refined as rotating group:
 C4S(H4Sa,H4Sb,H4Sc), C5S(H5Sa,H5Sb,H5Sc), C8B(H8Ba,H8Bb,H8Bc), C8D(H8Da,H8Db,
 H8Dc)
;
_olex2_exptl_crystal_mounting_method
;
Crystal mounted using inert oil from the encapsulation
crystallisation technique onto a MiTeGen Kapton micromount.
;
_olex2_submission_original_sample_id '4,4'-bipyridine_methyl gallate_DMF_H2O'
_olex2_submission_special_instructions 'No special instructions were received'
_oxdiff_exptl_absorpt_empirical_details
;
Empirical correction (ABSPACK) includes:
- Absorption correction using spherical harmonics
- Frame scaling
;
_oxdiff_exptl_absorpt_empirical_full_max 1.634
_oxdiff_exptl_absorpt_empirical_full_min 0.658

loop_
_space_group_symop_operation_xyz
'x, y, z'
'x, -y, z+1/2'
'x+1/2, y+1/2, z'
'x+1/2, -y+1/2, z+1/2'

loop_
_atom_site_label
_atom_site_type_symbol
_atom_site_fract_x
_atom_site_fract_y
_atom_site_fract_z
_atom_site_U_iso_or_equiv
_atom_site_adp_type
_atom_site_occupancy
_atom_site_site_symmetry_order
_atom_site_calc_flag
_atom_site_refinement_flags_posn
_atom_site_refinement_flags_adp
_atom_site_refinement_flags_occupancy
_atom_site_disorder_assembly
_atom_site_disorder_group
O1D O 0.38007(18) 0.65120(9) 0.24083(5) 0.0426(4) Uani 1 1 d . . . . .
O1S O 0.9548(2) 0.38015(13) 0.49046(6) 0.0565(6) Uani 1 1 d . . . . .
H1SA H 0.937(4) 0.355(2) 0.4672(13) 0.068 Uiso 1 1 d . U . . .
H1SB H 1.032(4) 0.403(2) 0.4885(12) 0.068 Uiso 1 1 d . U . . .
O2B O 0.54276(16) 0.33944(8) 0.59777(5) 0.0344(3) Uani 1 1 d . . . . .
H2B H 0.471(3) 0.3317(15) 0.6132(10) 0.041 Uiso 1 1 d . U . . .
O2D O 0.45815(16) 0.81278(8) 0.39318(5) 0.0335(3) Uani 1 1 d . . . . .
H2D H 0.536(3) 0.8185(15) 0.3759(9) 0.040 Uiso 1 1 d . U . . .
O3B O 0.75547(15) 0.37400(8) 0.54791(5) 0.0331(3) Uani 1 1 d D . . . .
H3B H 0.829(2) 0.3816(15) 0.5317(9) 0.040 Uiso 1 1 d D U . . .
O3D O 0.24857(15) 0.77961(8) 0.44495(5) 0.0321(3) Uani 1 1 d . . . . .
H3D H 0.187(3) 0.7690(15) 0.4612(8) 0.039 Uiso 1 1 d . U . . .
O3S O 0.0831(3) 0.67078(14) 0.72711(10) 0.0796(7) Uani 1 1 d . . . . .
O4B O 0.96308(15) 0.47153(8) 0.58008(5) 0.0327(3) Uani 1 1 d . . . . .
H4B H 1.027(3) 0.5014(16) 0.5941(10) 0.039 Uiso 1 1 d . U . . .
O4D O 0.04040(15) 0.67992(8) 0.41548(5) 0.0311(3) Uani 1 1 d . . . . .
H4D H -0.021(3) 0.6476(15) 0.4060(9) 0.037 Uiso 1 1 d . U . . .
O5B O 0.60042(19) 0.51167(11) 0.74769(6) 0.0521(4) Uani 1 1 d . . . . .
O5D O 0.18887(17) 0.58396(9) 0.25833(5) 0.0388(3) Uani 1 1 d . . . . .
O6B O 0.82414(19) 0.54926(9) 0.74141(5) 0.0427(4) Uani 1 1 d . . . . .
N1A N 0.17758(19) 0.56639(10) 0.60869(6) 0.0342(4) Uani 1 1 d . . . . .
N1C N 0.2024(2) 0.46054(13) 0.48932(7) 0.0473(5) Uani 1 1 d . . . . .
N1E N 0.20788(18) 0.35946(10) 0.36323(6) 0.0355(4) Uani 1 1 d . . . . .
N2A N 0.79309(19) 0.79538(10) 0.62643(6) 0.0352(4) Uani 1 1 d . . . . .
N2C N 0.8081(2) 0.69761(11) 0.50284(6) 0.0392(4) Uani 1 1 d . . . . .
N2E N 0.83294(19) 0.58129(10) 0.38670(6) 0.0382(4) Uani 1 1 d . . . . .
N3S N 0.2980(2) 0.72676(11) 0.73805(7) 0.0430(4) Uani 1 1 d . . . . .
C1A C 0.3073(2) 0.53664(11) 0.61246(7) 0.0323(4) Uani 1 1 d . . . . .
H1A H 0.315725 0.483047 0.612319 0.039 Uiso 1 1 calc R U . . .
C1B C 0.7081(2) 0.51205(11) 0.72627(7) 0.0315(4) Uani 1 1 d . . . . .
C1C C 0.3330(3) 0.43205(14) 0.49509(9) 0.0456(6) Uani 1 1 d . . . . .
H1C H 0.342746 0.378630 0.497522 0.055 Uiso 1 1 calc R U . . .
C1D C 0.2877(2) 0.63739(11) 0.26741(6) 0.0291(4) Uani 1 1 d . . . . .
C1E C 0.3330(2) 0.32789(11) 0.37426(8) 0.0372(4) Uani 1 1 d . . . . .
H1E H 0.336525 0.274758 0.379446 0.045 Uiso 1 1 calc R U . . .
C2A C 0.4301(2) 0.57904(11) 0.61657(7) 0.0291(4) Uani 1 1 d . . . . .
H2A H 0.520001 0.554981 0.619933 0.035 Uiso 1 1 calc R U . . .
C2B C 0.7259(2) 0.47430(10) 0.67971(6) 0.0257(4) Uani 1 1 d . . . . .
C2C C 0.4546(3) 0.47534(13) 0.49775(7) 0.0370(5) Uani 1 1 d . . . . .
H2C H 0.545107 0.452174 0.501934 0.044 Uiso 1 1 calc R U . . .
C2D C 0.2699(2) 0.67557(10) 0.31388(6) 0.0251(4) Uani 1 1 d . . . . .
C2E C 0.4585(2) 0.36837(11) 0.37858(8) 0.0351(4) Uani 1 1 d . . . . .
H2E H 0.545456 0.343039 0.386212 0.042 Uiso 1 1 calc R U . . .
C3A C 0.4198(2) 0.65786(10) 0.61570(6) 0.0255(4) Uani 1 1 d . . . . .
C3B C 0.6223(2) 0.42322(10) 0.66250(6) 0.0256(4) Uani 1 1 d . . . . .
H3BA H 0.543777 0.411505 0.680890 0.031 Uiso 1 1 calc R U . . .
C3C C 0.4419(2) 0.55406(12) 0.49415(6) 0.0301(4) Uani 1 1 d . . . . .
C3D C 0.3739(2) 0.72757(10) 0.32989(6) 0.0263(4) Uani 1 1 d . . . . .
H3DA H 0.450621 0.739317 0.310669 0.032 Uiso 1 1 calc R U . . .
C3E C 0.4564(2) 0.44618(10) 0.37167(6) 0.0262(4) Uani 1 1 d . . . . .
C3S C 0.1582(3) 0.72705(17) 0.72921(10) 0.0538(6) Uani 1 1 d . . . . .
H3S H 0.113467 0.774751 0.724139 0.065 Uiso 1 1 calc R U . . .
C4A C 0.2859(2) 0.68935(11) 0.61134(8) 0.0333(4) Uani 1 1 d . . . . .
H4A H 0.274418 0.742778 0.610400 0.040 Uiso 1 1 calc R U . . .
C4B C 0.6357(2) 0.39001(10) 0.61839(7) 0.0250(4) Uani 1 1 d . . . . .
C4C C 0.3070(2) 0.58447(13) 0.48837(7) 0.0356(4) Uani 1 1 d . . . . .
H4C H 0.293901 0.637678 0.485807 0.043 Uiso 1 1 calc R U . . .
C4D C 0.3638(2) 0.76155(10) 0.37391(6) 0.0253(4) Uani 1 1 d . . . . .
C4E C 0.3259(2) 0.47897(12) 0.36095(9) 0.0379(5) Uani 1 1 d . . . . .
H4E H 0.318604 0.532110 0.356189 0.045 Uiso 1 1 calc R U . . .
C4S C 0.3734(3) 0.65616(16) 0.74565(10) 0.0567(7) Uani 1 1 d . . . . .
H4SA H 0.306260 0.616075 0.752933 0.085 Uiso 1 1 calc R U . . .
H4SB H 0.443650 0.661800 0.772435 0.085 Uiso 1 1 calc R U . . .
H4SC H 0.421490 0.642774 0.716744 0.085 Uiso 1 1 calc R U . . .
C5A C 0.1688(2) 0.64233(13) 0.60835(8) 0.0372(4) Uani 1 1 d . . . . .
H5A H 0.077457 0.664876 0.605931 0.045 Uiso 1 1 calc R U . . .
C5B C 0.7517(2) 0.40699(10) 0.59110(6) 0.0250(4) Uani 1 1 d . . . . .
C5C C 0.1912(3) 0.53595(15) 0.48636(8) 0.0441(5) Uani 1 1 d . . . . .
H5C H 0.099166 0.557453 0.482693 0.053 Uiso 1 1 calc R U . . .
C5D C 0.2511(2) 0.74431(10) 0.40246(6) 0.0243(3) Uani 1 1 d . . . . .
C5E C 0.2061(2) 0.43414(13) 0.35716(9) 0.0429(5) Uani 1 1 d . . . . .
H5E H 0.117473 0.457979 0.349822 0.051 Uiso 1 1 calc R U . . .
C5S C 0.3817(4) 0.79553(17) 0.73529(13) 0.0669(8) Uani 1 1 d . . . . .
H5SA H 0.433776 0.804252 0.765977 0.100 Uiso 1 1 calc R U . . .
H5SB H 0.318844 0.838569 0.727912 0.100 Uiso 1 1 calc R U . . .
H5SC H 0.448924 0.790115 0.710133 0.100 Uiso 1 1 calc R U . . .
C6A C 0.5492(2) 0.70576(10) 0.61971(6) 0.0258(4) Uani 1 1 d . . . . .
C6B C 0.85589(19) 0.45770(10) 0.60900(6) 0.0254(4) Uani 1 1 d . . . . .
C6C C 0.5690(2) 0.60336(11) 0.49694(6) 0.0284(4) Uani 1 1 d . . . . .
C6D C 0.14697(19) 0.69279(10) 0.38589(6) 0.0243(4) Uani 1 1 d . . . . .
C6E C 0.5874(2) 0.49249(10) 0.37682(6) 0.0267(4) Uani 1 1 d . . . . .
C7A C 0.6649(2) 0.68607(11) 0.65013(7) 0.0311(4) Uani 1 1 d . . . . .
H7A H 0.662423 0.641455 0.668982 0.037 Uiso 1 1 calc R U . . .
C7B C 0.8423(2) 0.49133(10) 0.65326(6) 0.0257(4) Uani 1 1 d . . . . .
H7B H 0.912292 0.525874 0.665486 0.031 Uiso 1 1 calc R U . . .
C7C C 0.6925(2) 0.58203(13) 0.52224(8) 0.0387(5) Uani 1 1 d . . . . .
H7C H 0.698090 0.534585 0.538189 0.046 Uiso 1 1 calc R U . . .
C7D C 0.15682(19) 0.65832(10) 0.34167(6) 0.0249(4) Uani 1 1 d . . . . .
H7D H 0.086649 0.623122 0.330460 0.030 Uiso 1 1 calc R U . . .
C7E C 0.7023(2) 0.47020(12) 0.40662(7) 0.0322(4) Uani 1 1 d . . . . .
H7E H 0.699122 0.424176 0.424064 0.039 Uiso 1 1 calc R U . . .
C8A C 0.7833(2) 0.73218(12) 0.65258(7) 0.0349(4) Uani 1 1 d . . . . .
H8A H 0.861139 0.718501 0.673690 0.042 Uiso 1 1 calc R U . . .
C8B C 0.8181(3) 0.59184(16) 0.78512(8) 0.0554(7) Uani 1 1 d . . . . .
H8BA H 0.735335 0.625304 0.783076 0.083 Uiso 1 1 calc R U . . .
H8BB H 0.904372 0.622275 0.789997 0.083 Uiso 1 1 calc R U . . .
H8BC H 0.810576 0.556887 0.811999 0.083 Uiso 1 1 calc R U . . .
C8C C 0.8076(2) 0.63036(14) 0.52406(9) 0.0419(5) Uani 1 1 d . . . . .
H8C H 0.891301 0.614563 0.541528 0.050 Uiso 1 1 calc R U . . .
C8D C 0.2033(3) 0.54072(14) 0.21516(8) 0.0472(6) Uani 1 1 d . . . . .
H8DA H 0.175707 0.572160 0.187400 0.071 Uiso 1 1 calc R U . . .
H8DB H 0.141900 0.496036 0.215554 0.071 Uiso 1 1 calc R U . . .
H8DC H 0.301987 0.524623 0.213242 0.071 Uiso 1 1 calc R U . . .
C8E C 0.8214(2) 0.51596(13) 0.41056(8) 0.0373(4) Uani 1 1 d . . . . .
H8E H 0.898857 0.500255 0.431212 0.045 Uiso 1 1 calc R U . . .
C9A C 0.6820(2) 0.81377(12) 0.59748(7) 0.0345(4) Uani 1 1 d . . . . .
H9A H 0.687929 0.858304 0.578702 0.041 Uiso 1 1 calc R U . . .
C9C C 0.6892(2) 0.71806(13) 0.47861(8) 0.0401(5) Uani 1 1 d . . . . .
H9C H 0.687067 0.765870 0.463069 0.048 Uiso 1 1 calc R U . . .
C9E C 0.7226(3) 0.60195(12) 0.35788(9) 0.0403(5) Uani 1 1 d . . . . .
H9E H 0.728859 0.648072 0.340696 0.048 Uiso 1 1 calc R U . . .
C10A C 0.5583(2) 0.77177(11) 0.59319(7) 0.0309(4) Uani 1 1 d . . . . .
H10A H 0.481218 0.787801 0.572495 0.037 Uiso 1 1 calc R U . . .
C10C C 0.5686(2) 0.67366(12) 0.47479(8) 0.0367(4) Uani 1 1 d . . . . .
H10C H 0.486297 0.691094 0.457172 0.044 Uiso 1 1 calc R U . . .
C10E C 0.5997(2) 0.55990(11) 0.35169(8) 0.0349(4) Uani 1 1 d . . . . .
H10E H 0.524387 0.576826 0.330516 0.042 Uiso 1 1 calc R U . . .
O2S O 0.5839(3) 0.24930(18) 0.51052(10) 0.0338(5) Uani 0.6052 1 d D . P A 1
H2SA H 0.484(3) 0.2420(16) 0.5060(9) 0.041 Uiso 1 1 d . U . . .
H2SB H 0.592(3) 0.2877(16) 0.5283(10) 0.041 Uiso 1 1 d . U . . .
O2T O 0.5409(5) 0.2872(3) 0.49707(16) 0.0384(9) Uani 0.3948 1 d . . P B 2

loop_
_atom_site_aniso_label
_atom_site_aniso_U_11
_atom_site_aniso_U_22
_atom_site_aniso_U_33
_atom_site_aniso_U_23
_atom_site_aniso_U_13
_atom_site_aniso_U_12
O1D 0.0454(9) 0.0466(8) 0.0372(7) -0.0089(6) 0.0149(7) -0.0085(7)
O1S 0.0465(11) 0.0834(14) 0.0416(9) -0.0304(9) 0.0200(8) -0.0416(10)
O2B 0.0245(7) 0.0386(7) 0.0410(7) -0.0111(6) 0.0090(6) -0.0149(6)
O2D 0.0277(7) 0.0378(7) 0.0356(7) -0.0073(6) 0.0066(6) -0.0166(6)
O3B 0.0266(7) 0.0394(7) 0.0341(7) -0.0119(6) 0.0093(5) -0.0143(6)
O3D 0.0292(8) 0.0388(7) 0.0291(7) -0.0099(5) 0.0078(5) -0.0158(6)
O3S 0.0512(12) 0.0782(15) 0.1098(18) 0.0162(13) 0.0093(12) -0.0164(11)
O4B 0.0262(7) 0.0371(7) 0.0355(7) -0.0096(5) 0.0071(6) -0.0155(6)
O4D 0.0259(7) 0.0355(7) 0.0325(6) -0.0084(5) 0.0074(5) -0.0148(6)
O5B 0.0454(10) 0.0706(11) 0.0415(8) -0.0174(8) 0.0123(8) -0.0114(9)
O5D 0.0425(9) 0.0418(8) 0.0323(7) -0.0130(6) 0.0046(6) -0.0098(7)
O6B 0.0479(9) 0.0485(8) 0.0323(7) -0.0149(6) 0.0068(6) -0.0176(8)
N1A 0.0332(9) 0.0382(9) 0.0316(8) -0.0047(6) 0.0044(7) -0.0176(8)
N1C 0.0418(11) 0.0617(12) 0.0391(9) -0.0096(8) 0.0093(8) -0.0296(10)
N1E 0.0273(9) 0.0381(9) 0.0412(9) -0.0007(7) 0.0036(7) -0.0131(7)
N2A 0.0284(9) 0.0415(9) 0.0362(8) -0.0063(7) 0.0067(7) -0.0136(8)
N2C 0.0319(10) 0.0463(10) 0.0399(9) -0.0069(7) 0.0071(7) -0.0143(8)
N2E 0.0304(9) 0.0404(9) 0.0440(9) -0.0089(7) 0.0056(8) -0.0166(8)
N3S 0.0428(11) 0.0414(9) 0.0447(10) 0.0019(8) 0.0000(8) 0.0054(9)
C1A 0.0372(11) 0.0307(9) 0.0290(9) -0.0007(7) 0.0034(8) -0.0129(8)
C1B 0.0354(11) 0.0293(9) 0.0299(9) 0.0016(7) 0.0033(8) -0.0028(8)
C1C 0.0483(14) 0.0434(12) 0.0465(12) -0.0097(9) 0.0153(10) -0.0229(11)
C1D 0.0303(10) 0.0289(9) 0.0280(9) 0.0003(7) 0.0006(8) 0.0026(8)
C1E 0.0334(11) 0.0280(9) 0.0501(11) -0.0002(8) 0.0033(9) -0.0097(9)
C2A 0.0302(10) 0.0275(9) 0.0294(8) 0.0016(7) 0.0005(7) -0.0070(8)
C2B 0.0272(9) 0.0227(8) 0.0268(8) 0.0016(6) -0.0010(7) 0.0005(7)
C2C 0.0375(12) 0.0372(11) 0.0371(10) -0.0044(8) 0.0095(9) -0.0116(9)
C2D 0.0264(9) 0.0215(8) 0.0271(8) 0.0012(6) -0.0002(7) 0.0018(7)
C2E 0.0267(10) 0.0270(9) 0.0515(12) 0.0008(8) 0.0004(9) -0.0023(8)
C3A 0.0260(9) 0.0268(9) 0.0238(8) 0.0010(6) 0.0016(7) -0.0064(7)
C3B 0.0222(9) 0.0246(8) 0.0302(8) 0.0033(6) 0.0036(7) -0.0022(7)
C3C 0.0302(10) 0.0365(10) 0.0237(8) -0.0004(7) 0.0032(7) -0.0107(8)
C3D 0.0238(9) 0.0253(8) 0.0300(8) 0.0048(7) 0.0041(7) -0.0010(7)
C3E 0.0227(9) 0.0269(9) 0.0293(8) -0.0015(7) 0.0027(7) -0.0061(7)
C3S 0.0418(14) 0.0551(15) 0.0649(16) 0.0096(12) 0.0073(12) 0.0032(12)
C4A 0.0265(10) 0.0294(9) 0.0438(10) -0.0026(8) 0.0011(8) -0.0065(8)
C4B 0.0192(9) 0.0222(8) 0.0336(9) 0.0000(6) 0.0002(7) -0.0041(7)
C4C 0.0295(10) 0.0466(11) 0.0308(9) 0.0024(8) 0.0010(8) -0.0110(9)
C4D 0.0223(9) 0.0228(8) 0.0305(8) 0.0010(6) -0.0001(7) -0.0057(7)
C4E 0.0272(10) 0.0285(10) 0.0578(13) 0.0064(9) 0.0011(9) -0.0034(8)
C4S 0.0626(17) 0.0588(15) 0.0494(13) 0.0092(11) 0.0107(12) 0.0227(14)
C5A 0.0258(10) 0.0420(11) 0.0439(11) -0.0051(9) 0.0024(8) -0.0073(9)
C5B 0.0228(9) 0.0232(8) 0.0290(8) -0.0013(6) 0.0014(7) -0.0040(7)
C5C 0.0310(11) 0.0637(15) 0.0377(10) -0.0009(10) 0.0022(9) -0.0162(11)
C5D 0.0228(9) 0.0231(8) 0.0271(8) -0.0014(6) 0.0015(7) -0.0027(7)
C5E 0.0247(11) 0.0420(11) 0.0618(14) 0.0072(10) 0.0000(10) -0.0029(9)
C5S 0.0581(18) 0.0535(15) 0.087(2) -0.0062(14) -0.0111(16) -0.0082(14)
C6A 0.0238(9) 0.0257(8) 0.0283(8) -0.0029(6) 0.0036(7) -0.0050(7)
C6B 0.0197(9) 0.0248(8) 0.0319(9) 0.0014(7) 0.0028(7) -0.0046(7)
C6C 0.0271(10) 0.0337(9) 0.0245(8) -0.0018(7) 0.0033(7) -0.0077(8)
C6D 0.0209(9) 0.0234(8) 0.0287(8) 0.0015(6) 0.0019(7) -0.0029(7)
C6E 0.0231(9) 0.0260(9) 0.0312(9) -0.0054(7) 0.0034(7) -0.0059(7)
C7A 0.0272(10) 0.0303(9) 0.0354(9) 0.0025(7) -0.0012(8) -0.0046(8)
C7B 0.0237(9) 0.0236(8) 0.0296(9) -0.0005(6) -0.0010(7) -0.0056(7)
C7C 0.0318(11) 0.0403(11) 0.0435(11) 0.0053(9) -0.0024(9) -0.0067(9)
C7D 0.0230(9) 0.0214(8) 0.0299(9) -0.0003(7) -0.0017(7) -0.0022(7)
C7E 0.0275(10) 0.0363(10) 0.0327(9) 0.0001(7) 0.0001(8) -0.0074(8)
C8A 0.0255(10) 0.0424(11) 0.0365(10) -0.0020(8) -0.0017(8) -0.0064(9)
C8B 0.0650(18) 0.0653(16) 0.0366(11) -0.0223(11) 0.0101(11) -0.0222(14)
C8C 0.0280(11) 0.0495(12) 0.0478(12) -0.0014(9) -0.0026(9) -0.0079(9)
C8D 0.0552(16) 0.0485(13) 0.0382(11) -0.0179(9) 0.0054(10) -0.0051(11)
C8E 0.0288(10) 0.0459(11) 0.0367(10) -0.0039(9) -0.0018(8) -0.0105(9)
C9A 0.0343(11) 0.0345(10) 0.0350(9) 0.0021(7) 0.0043(8) -0.0113(9)
C9C 0.0373(12) 0.0396(11) 0.0436(11) 0.0037(8) 0.0038(9) -0.0137(9)
C9E 0.0369(12) 0.0309(10) 0.0530(12) 0.0019(9) 0.0022(10) -0.0122(9)
C10A 0.0302(10) 0.0304(9) 0.0320(9) 0.0026(7) 0.0006(8) -0.0080(8)
C10C 0.0325(11) 0.0388(11) 0.0384(10) 0.0063(8) -0.0024(8) -0.0079(9)
C10E 0.0295(11) 0.0277(9) 0.0473(11) 0.0008(8) -0.0002(9) -0.0058(8)
O2S 0.0291(15) 0.0408(15) 0.0320(12) -0.0125(12) 0.0063(10) -0.0151(12)
O2T 0.031(2) 0.048(3) 0.037(2) -0.018(2) 0.0091(17) -0.019(2)

loop_
_atom_type_symbol
_atom_type_description
_atom_type_scat_dispersion_real
_atom_type_scat_dispersion_imag
_atom_type_scat_source
C C 0.0181 0.0091 'International Tables Vol C Tables 4.2.6.8 and 6.1.1.4'
H H 0.0000 0.0000 'International Tables Vol C Tables 4.2.6.8 and 6.1.1.4'
N N 0.0311 0.0180 'International Tables Vol C Tables 4.2.6.8 and 6.1.1.4'
O O 0.0492 0.0322 'International Tables Vol C Tables 4.2.6.8 and 6.1.1.4'

loop_
_citation_id
_citation_doi
_citation_year
1 10.26434/chemrxiv-2024-40s32 2024

loop_
_geom_angle_atom_site_label_1
_geom_angle_atom_site_label_2
_geom_angle_atom_site_label_3
_geom_angle
_geom_angle_site_symmetry_1
_geom_angle_site_symmetry_3
_geom_angle_publ_flag
H1SA O1S H1SB 111(3) . . ?
C4B O2B H2B 114.4(19) . . ?
C4D O2D H2D 113.3(16) . . ?
C5B O3B H3B 118.0(18) . . ?
C5D O3D H3D 117(2) . . ?
C6B O4B H4B 111.0(18) . . ?
C6D O4D H4D 116.2(18) . . ?
C1D O5D C8D 115.73(18) . . ?
C1B O6B C8B 117.35(19) . . ?
C1A N1A C5A 116.76(17) . . ?
C1C N1C C5C 116.87(19) . . ?
C1E N1E C5E 116.81(18) . . ?
C9A N2A C8A 117.41(17) . . ?
C8C N2C C9C 116.57(19) . . ?
C9E N2E C8E 117.06(18) . . ?
C3S N3S C4S 120.5(2) . . ?
C3S N3S C5S 121.7(2) . . ?
C4S N3S C5S 117.5(2) . . ?
N1A C1A H1A 118.0 . . ?
N1A C1A C2A 123.97(19) . . ?
C2A C1A H1A 118.0 . . ?
O5B C1B O6B 123.13(18) . . ?
O5B C1B C2B 124.97(19) . . ?
O6B C1B C2B 111.86(18) . . ?
N1C C1C H1C 118.0 . . ?
N1C C1C C2C 124.1(2) . . ?
C2C C1C H1C 118.0 . . ?
O1D C1D O5D 123.08(17) . . ?
O1D C1D C2D 124.92(18) . . ?
O5D C1D C2D 112.00(16) . . ?
N1E C1E H1E 118.3 . . ?
N1E C1E C2E 123.47(18) . . ?
C2E C1E H1E 118.3 . . ?
C1A C2A H2A 120.6 . . ?
C1A C2A C3A 118.78(19) . . ?
C3A C2A H2A 120.6 . . ?
C3B C2B C1B 118.88(17) . . ?
C7B C2B C1B 120.15(17) . . ?
C7B C2B C3B 120.95(16) . . ?
C1C C2C H2C 120.7 . . ?
C1C C2C C3C 118.6(2) . . ?
C3C C2C H2C 120.7 . . ?
C3D C2D C1D 117.87(17) . . ?
C7D C2D C1D 121.32(17) . . ?
C7D C2D C3D 120.76(16) . . ?
C1E C2E H2E 120.2 . . ?
C1E C2E C3E 119.54(19) . . ?
C3E C2E H2E 120.2 . . ?
C2A C3A C6A 120.65(18) . . ?
C4A C3A C2A 117.76(18) . . ?
C4A C3A C6A 121.59(17) . . ?
C2B C3B H3BA 120.4 . . ?
C4B C3B C2B 119.10(17) . . ?
C4B C3B H3BA 120.4 . . ?
C2C C3C C6C 120.90(19) . . ?
C4C C3C C2C 117.97(19) . . ?
C4C C3C C6C 121.13(18) . . ?
C2D C3D H3DA 120.3 . . ?
C4D C3D C2D 119.30(17) . . ?
C4D C3D H3DA 120.3 . . ?
C2E C3E C6E 121.76(17) . . ?
C4E C3E C2E 116.84(18) . . ?
C4E C3E C6E 121.38(17) . . ?
O3S C3S N3S 125.1(3) . . ?
O3S C3S H3S 117.5 . . ?
N3S C3S H3S 117.5 . . ?
C3A C4A H4A 120.3 . . ?
C3A C4A C5A 119.36(18) . . ?
C5A C4A H4A 120.3 . . ?
O2B C4B C3B 124.80(17) . . ?
O2B C4B C5B 114.49(16) . . ?
C3B C4B C5B 120.71(17) . . ?
C3C C4C H4C 120.5 . . ?
C3C C4C C5C 119.0(2) . . ?
C5C C4C H4C 120.5 . . ?
O2D C4D C3D 124.59(17) . . ?
O2D C4D C5D 114.83(16) . . ?
C3D C4D C5D 120.58(17) . . ?
C3E C4E H4E 120.1 . . ?
C3E C4E C5E 119.71(19) . . ?
C5E C4E H4E 120.1 . . ?
N3S C4S H4SA 109.5 . . ?
N3S C4S H4SB 109.5 . . ?
N3S C4S H4SC 109.5 . . ?
H4SA C4S H4SB 109.5 . . ?
H4SA C4S H4SC 109.5 . . ?
H4SB C4S H4SC 109.5 . . ?
N1A C5A C4A 123.4(2) . . ?
N1A C5A H5A 118.3 . . ?
C4A C5A H5A 118.3 . . ?
O3B C5B C4B 117.27(16) . . ?
O3B C5B C6B 123.05(17) . . ?
C4B C5B C6B 119.67(16) . . ?
N1C C5C C4C 123.5(2) . . ?
N1C C5C H5C 118.2 . . ?
C4C C5C H5C 118.2 . . ?
O3D C5D C4D 117.13(16) . . ?
O3D C5D C6D 123.24(16) . . ?
C6D C5D C4D 119.63(16) . . ?
N1E C5E C4E 123.6(2) . . ?
N1E C5E H5E 118.2 . . ?
C4E C5E H5E 118.2 . . ?
N3S C5S H5SA 109.5 . . ?
N3S C5S H5SB 109.5 . . ?
N3S C5S H5SC 109.5 . . ?
H5SA C5S H5SB 109.5 . . ?
H5SA C5S H5SC 109.5 . . ?
H5SB C5S H5SC 109.5 . . ?
C7A C6A C3A 121.29(17) . . ?
C10A C6A C3A 120.83(17) . . ?
C10A C6A C7A 117.88(17) . . ?
O4B C6B C5B 115.73(16) . . ?
O4B C6B C7B 124.54(16) . . ?
C7B C6B C5B 119.70(17) . . ?
C7C C6C C3C 121.70(18) . . ?
C7C C6C C10C 117.02(18) . . ?
C10C C6C C3C 121.27(18) . . ?
O4D C6D C5D 115.92(16) . . ?
O4D C6D C7D 124.06(16) . . ?
C7D C6D C5D 120.02(17) . . ?
C7E C6E C3E 121.50(17) . . ?
C7E C6E C10E 117.55(17) . . ?
C10E C6E C3E 120.95(17) . . ?
C6A C7A H7A 120.3 . . ?
C8A C7A C6A 119.31(18) . . ?
C8A C7A H7A 120.3 . . ?
C2B C7B H7B 120.1 . . ?
C6B C7B C2B 119.86(17) . . ?
C6B C7B H7B 120.1 . . ?
C6C C7C H7C 120.3 . . ?
C8C C7C C6C 119.4(2) . . ?
C8C C7C H7C 120.3 . . ?
C2D C7D H7D 120.1 . . ?
C6D C7D C2D 119.70(16) . . ?
C6D C7D H7D 120.1 . . ?
C6E C7E H7E 120.4 . . ?
C8E C7E C6E 119.17(19) . . ?
C8E C7E H7E 120.4 . . ?
N2A C8A C7A 122.85(19) . . ?
N2A C8A H8A 118.6 . . ?
C7A C8A H8A 118.6 . . ?
O6B C8B H8BA 109.5 . . ?
O6B C8B H8BB 109.5 . . ?
O6B C8B H8BC 109.5 . . ?
H8BA C8B H8BB 109.5 . . ?
H8BA C8B H8BC 109.5 . . ?
H8BB C8B H8BC 109.5 . . ?
N2C C8C C7C 123.9(2) . . ?
N2C C8C H8C 118.0 . . ?
C7C C8C H8C 118.0 . . ?
O5D C8D H8DA 109.5 . . ?
O5D C8D H8DB 109.5 . . ?
O5D C8D H8DC 109.5 . . ?
H8DA C8D H8DB 109.5 . . ?
H8DA C8D H8DC 109.5 . . ?
H8DB C8D H8DC 109.5 . . ?
N2E C8E C7E 123.4(2) . . ?
N2E C8E H8E 118.3 . . ?
C7E C8E H8E 118.3 . . ?
N2A C9A H9A 118.1 . . ?
N2A C9A C10A 123.81(19) . . ?
C10A C9A H9A 118.1 . . ?
N2C C9C H9C 118.1 . . ?
N2C C9C C10C 123.7(2) . . ?
C10C C9C H9C 118.1 . . ?
N2E C9E H9E 118.2 . . ?
N2E C9E C10E 123.6(2) . . ?
C10E C9E H9E 118.2 . . ?
C6A C10A H10A 120.6 . . ?
C9A C10A C6A 118.72(19) . . ?
C9A C10A H10A 120.6 . . ?
C6C C10C H10C 120.3 . . ?
C9C C10C C6C 119.4(2) . . ?
C9C C10C H10C 120.3 . . ?
C6E C10E H10E 120.4 . . ?
C9E C10E C6E 119.28(19) . . ?
C9E C10E H10E 120.4 . . ?
H2SA O2S H2SB 104(3) . . ?
H2SA O2T H2SB 92(2) . . ?

loop_
_geom_bond_atom_site_label_1
_geom_bond_atom_site_label_2
_geom_bond_distance
_geom_bond_site_symmetry_2
_geom_bond_publ_flag
O1D C1D 1.204(3) . ?
O1S H1SA 0.80(4) . ?
O1S H1SB 0.84(4) . ?
O2B H2B 0.84(3) . ?
O2B C4B 1.360(2) . ?
O2D H2D 0.91(3) . ?
O2D C4D 1.362(2) . ?
O3B H3B 0.862(19) . ?
O3B C5B 1.347(2) . ?
O3D H3D 0.78(2) . ?
O3D C5D 1.346(2) . ?
O3S C3S 1.221(4) . ?
O4B H4B 0.88(3) . ?
O4B C6B 1.355(2) . ?
O4D H4D 0.85(3) . ?
O4D C6D 1.359(2) . ?
O5B C1B 1.210(3) . ?
O5D C1D 1.342(3) . ?
O5D C8D 1.444(2) . ?
O6B C1B 1.329(3) . ?
O6B C8B 1.442(3) . ?
N1A C1A 1.333(3) . ?
N1A C5A 1.344(3) . ?
N1C C1C 1.335(4) . ?
N1C C5C 1.338(3) . ?
N1E C1E 1.329(3) . ?
N1E C5E 1.330(3) . ?
N2A C8A 1.342(3) . ?
N2A C9A 1.332(3) . ?
N2C C8C 1.329(3) . ?
N2C C9C 1.331(3) . ?
N2E C8E 1.341(3) . ?
N2E C9E 1.336(3) . ?
N3S C3S 1.331(3) . ?
N3S C4S 1.447(3) . ?
N3S C5S 1.454(4) . ?
C1A H1A 0.9500 . ?
C1A C2A 1.382(3) . ?
C1B C2B 1.484(3) . ?
C1C H1C 0.9500 . ?
C1C C2C 1.380(3) . ?
C1D C2D 1.485(2) . ?
C1E H1E 0.9500 . ?
C1E C2E 1.385(3) . ?
C2A H2A 0.9500 . ?
C2A C3A 1.396(3) . ?
C2B C3B 1.398(3) . ?
C2B C7B 1.394(3) . ?
C2C H2C 0.9500 . ?
C2C C3C 1.399(3) . ?
C2D C3D 1.402(3) . ?
C2D C7D 1.391(3) . ?
C2E H2E 0.9500 . ?
C2E C3E 1.388(3) . ?
C3A C4A 1.382(3) . ?
C3A C6A 1.486(3) . ?
C3B H3BA 0.9500 . ?
C3B C4B 1.381(3) . ?
C3C C4C 1.385(3) . ?
C3C C6C 1.483(2) . ?
C3D H3DA 0.9500 . ?
C3D C4D 1.381(3) . ?
C3E C4E 1.381(3) . ?
C3E C6E 1.485(3) . ?
C3S H3S 0.9500 . ?
C4A H4A 0.9500 . ?
C4A C5A 1.383(3) . ?
C4B C5B 1.404(3) . ?
C4C H4C 0.9500 . ?
C4C C5C 1.389(3) . ?
C4D C5D 1.401(3) . ?
C4E H4E 0.9500 . ?
C4E C5E 1.382(3) . ?
C4S H4SA 0.9800 . ?
C4S H4SB 0.9800 . ?
C4S H4SC 0.9800 . ?
C5A H5A 0.9500 . ?
C5B C6B 1.404(2) . ?
C5C H5C 0.9500 . ?
C5D C6D 1.401(2) . ?
C5E H5E 0.9500 . ?
C5S H5SA 0.9800 . ?
C5S H5SB 0.9800 . ?
C5S H5SC 0.9800 . ?
C6A C7A 1.394(3) . ?
C6A C10A 1.388(3) . ?
C6B C7B 1.388(3) . ?
C6C C7C 1.385(3) . ?
C6C C10C 1.388(3) . ?
C6D C7D 1.390(2) . ?
C6E C7E 1.391(3) . ?
C6E C10E 1.392(3) . ?
C7A H7A 0.9500 . ?
C7A C8A 1.383(3) . ?
C7B H7B 0.9500 . ?
C7C H7C 0.9500 . ?
C7C C8C 1.381(3) . ?
C7D H7D 0.9500 . ?
C7E H7E 0.9500 . ?
C7E C8E 1.386(3) . ?
C8A H8A 0.9500 . ?
C8B H8BA 0.9800 . ?
C8B H8BB 0.9800 . ?
C8B H8BC 0.9800 . ?
C8C H8C 0.9500 . ?
C8D H8DA 0.9800 . ?
C8D H8DB 0.9800 . ?
C8D H8DC 0.9800 . ?
C8E H8E 0.9500 . ?
C9A H9A 0.9500 . ?
C9A C10A 1.384(3) . ?
C9C H9C 0.9500 . ?
C9C C10C 1.383(3) . ?
C9E H9E 0.9500 . ?
C9E C10E 1.382(3) . ?
C10A H10A 0.9500 . ?
C10C H10C 0.9500 . ?
C10E H10E 0.9500 . ?
O2S H2SA 0.95(3) . ?
O2S H2SB 0.84(3) . ?
O2T H2SA 1.00(3) . ?
O2T H2SB 0.98(3) . ?

loop_
_geom_torsion_atom_site_label_1
_geom_torsion_atom_site_label_2
_geom_torsion_atom_site_label_3
_geom_torsion_atom_site_label_4
_geom_torsion
_geom_torsion_site_symmetry_1
_geom_torsion_site_symmetry_2
_geom_torsion_site_symmetry_3
_geom_torsion_site_symmetry_4
_geom_torsion_publ_flag
O1D C1D C2D C3D -5.0(3) . . . . ?
O1D C1D C2D C7D 177.47(19) . . . . ?
O2B C4B C5B O3B 2.0(2) . . . . ?
O2B C4B C5B C6B -179.11(17) . . . . ?
O2D C4D C5D O3D 0.0(2) . . . . ?
O2D C4D C5D C6D 179.38(16) . . . . ?
O3B C5B C6B O4B -0.5(3) . . . . ?
O3B C5B C6B C7B 177.94(17) . . . . ?
O3D C5D C6D O4D 0.1(3) . . . . ?
O3D C5D C6D C7D -179.79(16) . . . . ?
O4B C6B C7B C2B 178.55(17) . . . . ?
O4D C6D C7D C2D 179.69(16) . . . . ?
O5B C1B C2B C3B -12.1(3) . . . . ?
O5B C1B C2B C7B 166.2(2) . . . . ?
O5D C1D C2D C3D 174.05(16) . . . . ?
O5D C1D C2D C7D -3.4(2) . . . . ?
O6B C1B C2B C3B 170.04(16) . . . . ?
O6B C1B C2B C7B -11.6(2) . . . . ?
N1A C1A C2A C3A -1.5(3) . . . . ?
N1C C1C C2C C3C -0.1(3) . . . . ?
N1E C1E C2E C3E 0.7(3) . . . . ?
N2A C9A C10A C6A -1.3(3) . . . . ?
N2C C9C C10C C6C -0.3(3) . . . . ?
N2E C9E C10E C6E 0.6(3) . . . . ?
C1A N1A C5A C4A 0.5(3) . . . . ?
C1A C2A C3A C4A 0.8(3) . . . . ?
C1A C2A C3A C6A -179.62(16) . . . . ?
C1B C2B C3B C4B 177.68(17) . . . . ?
C1B C2B C7B C6B -177.87(17) . . . . ?
C1C N1C C5C C4C 0.9(3) . . . . ?
C1C C2C C3C C4C 0.4(3) . . . . ?
C1C C2C C3C C6C 179.79(18) . . . . ?
C1D C2D C3D C4D -177.18(16) . . . . ?
C1D C2D C7D C6D 177.22(17) . . . . ?
C1E N1E C5E C4E 1.1(4) . . . . ?
C1E C2E C3E C4E 0.4(3) . . . . ?
C1E C2E C3E C6E 178.76(19) . . . . ?
C2A C3A C4A C5A 0.4(3) . . . . ?
C2A C3A C6A C7A -38.4(3) . . . . ?
C2A C3A C6A C10A 141.67(19) . . . . ?
C2B C3B C4B O2B 179.83(17) . . . . ?
C2B C3B C4B C5B 0.1(3) . . . . ?
C2C C3C C4C C5C 0.0(3) . . . . ?
C2C C3C C6C C7C -28.1(3) . . . . ?
C2C C3C C6C C10C 152.9(2) . . . . ?
C2D C3D C4D O2D -179.99(16) . . . . ?
C2D C3D C4D C5D 0.1(3) . . . . ?
C2E C3E C4E C5E -0.6(3) . . . . ?
C2E C3E C6E C7E -27.3(3) . . . . ?
C2E C3E C6E C10E 152.4(2) . . . . ?
C3A C4A C5A N1A -1.1(3) . . . . ?
C3A C6A C7A C8A 179.75(18) . . . . ?
C3A C6A C10A C9A -178.84(18) . . . . ?
C3B C2B C7B C6B 0.5(3) . . . . ?
C3B C4B C5B O3B -178.22(17) . . . . ?
C3B C4B C5B C6B 0.6(3) . . . . ?
C3C C4C C5C N1C -0.6(3) . . . . ?
C3C C6C C7C C8C -179.42(19) . . . . ?
C3C C6C C10C C9C 179.50(19) . . . . ?
C3D C2D C7D C6D -0.2(3) . . . . ?
C3D C4D C5D O3D 179.88(17) . . . . ?
C3D C4D C5D C6D -0.7(3) . . . . ?
C3E C4E C5E N1E -0.1(4) . . . . ?
C3E C6E C7E C8E -179.25(18) . . . . ?
C3E C6E C10E C9E 179.18(19) . . . . ?
C4A C3A C6A C7A 141.1(2) . . . . ?
C4A C3A C6A C10A -38.8(3) . . . . ?
C4B C5B C6B O4B -179.24(16) . . . . ?
C4B C5B C6B C7B -0.8(3) . . . . ?
C4C C3C C6C C7C 151.3(2) . . . . ?
C4C C3C C6C C10C -27.7(3) . . . . ?
C4D C5D C6D O4D -179.21(16) . . . . ?
C4D C5D C6D C7D 0.9(3) . . . . ?
C4E C3E C6E C7E 151.0(2) . . . . ?
C4E C3E C6E C10E -29.3(3) . . . . ?
C4S N3S C3S O3S 0.6(4) . . . . ?
C5A N1A C1A C2A 0.9(3) . . . . ?
C5B C6B C7B C2B 0.3(3) . . . . ?
C5C N1C C1C C2C -0.5(3) . . . . ?
C5D C6D C7D C2D -0.4(3) . . . . ?
C5E N1E C1E C2E -1.4(3) . . . . ?
C5S N3S C3S O3S 173.8(3) . . . . ?
C6A C3A C4A C5A -179.16(18) . . . . ?
C6A C7A C8A N2A -0.7(3) . . . . ?
C6C C3C C4C C5C -179.46(17) . . . . ?
C6C C7C C8C N2C 0.2(4) . . . . ?
C6E C3E C4E C5E -179.0(2) . . . . ?
C6E C7E C8E N2E -0.4(3) . . . . ?
C7A C6A C10A C9A 1.2(3) . . . . ?
C7B C2B C3B C4B -0.7(3) . . . . ?
C7C C6C C10C C9C 0.4(3) . . . . ?
C7D C2D C3D C4D 0.3(3) . . . . ?
C7E C6E C10E C9E -1.1(3) . . . . ?
C8A N2A C9A C10A 0.3(3) . . . . ?
C8B O6B C1B O5B -1.1(3) . . . . ?
C8B O6B C1B C2B 176.8(2) . . . . ?
C8C N2C C9C C10C 0.1(3) . . . . ?
C8D O5D C1D O1D 2.7(3) . . . . ?
C8D O5D C1D C2D -176.39(17) . . . . ?
C8E N2E C9E C10E 0.0(3) . . . . ?
C9A N2A C8A C7A 0.7(3) . . . . ?
C9C N2C C8C C7C -0.1(3) . . . . ?
C9E N2E C8E C7E -0.1(3) . . . . ?
C10A C6A C7A C8A -0.3(3) . . . . ?
C10C C6C C7C C8C -0.3(3) . . . . ?
C10E C6E C7E C8E 1.0(3) . . . . ?
